data_7205202
loop_
_publ_author_name
'Xu, Jiao'
'Yao, Xiao-Qiang'
'Huang, Liang-Fang'
'Li, Yi-Zhi'
'Zheng, He-Gen'

_publ_section_title
;
 Syntheses, structures, photoluminescence and magnetic properties of
 four new metal--organic frameworks based on imidazole ligands and
 aromatic polycarboxylate acids
;
_journal_issue 3
_journal_name_full CrystEngComm
_journal_page_first 857
_journal_paper_doi 10.1039/c0ce00219d
_journal_volume 13
_journal_year 2011
_chemical_formula_sum 'C26 H18 Cd N4 O4'
_chemical_formula_weight 562.84
_chemical_name_systematic
;
?
;
_space_group_IT_number 52
_symmetry_cell_setting orthorhombic
_symmetry_space_group_name_Hall '-P 2a 2bc'
_symmetry_space_group_name_H-M 'P n n a'
_atom_sites_solution_hydrogens geom
_atom_sites_solution_primary direct
_atom_sites_solution_secondary difmap
_audit_creation_method SHELXL-97
_cell_angle_alpha 90.00
_cell_angle_beta 90.00
_cell_angle_gamma 90.00
_cell_formula_units_Z 4
_cell_length_a 13.607(2)
_cell_length_b 17.518(3)
_cell_length_c 9.3722(16)
_cell_measurement_temperature 293(2)
_cell_volume 2234.0(6)
_computing_cell_refinement 'SMART (Bruker, 2000)'
_computing_data_collection 'SMART (Bruker, 2000)'
_computing_data_reduction 'SAINT (Bruker, 2000)'
_computing_molecular_graphics SHELXTL
_computing_publication_material SHELXTL
_computing_structure_refinement SHELXTL
_computing_structure_solution 'SHELXTL (Bruker, 2000)'
_diffrn_ambient_temperature 293(2)
_diffrn_measured_fraction_theta_full 1.000
_diffrn_measured_fraction_theta_max 1.000
_diffrn_radiation_monochromator graphite
_diffrn_radiation_source 'fine-focus sealed tube'
_diffrn_radiation_type MoK\a
_diffrn_radiation_wavelength 0.71073
_diffrn_reflns_av_R_equivalents 0.0500
_diffrn_reflns_av_sigmaI/netI 0.0407
_diffrn_reflns_limit_h_max 16
_diffrn_reflns_limit_h_min -16
_diffrn_reflns_limit_k_max 21
_diffrn_reflns_limit_k_min -19
_diffrn_reflns_limit_l_max 11
_diffrn_reflns_limit_l_min -10
_diffrn_reflns_number 11217
_diffrn_reflns_theta_full 26.00
_diffrn_reflns_theta_max 26.00
_diffrn_reflns_theta_min 2.33
_exptl_absorpt_coefficient_mu 1.020
_exptl_absorpt_correction_T_max 0.89
_exptl_absorpt_correction_T_min 0.87
_exptl_absorpt_correction_type multi-scan
_exptl_absorpt_process_details SADABS;Bruker,2000
_exptl_crystal_density_diffrn 1.673
_exptl_crystal_density_method 'not measured'
_exptl_crystal_F_000 1128
_exptl_crystal_size_max 0.30
_exptl_crystal_size_mid 0.26
_exptl_crystal_size_min 0.18
_refine_diff_density_max 0.536
_refine_diff_density_min -0.488
_refine_diff_density_rms 0.073
_refine_ls_extinction_method none
_refine_ls_goodness_of_fit_ref 1.050
_refine_ls_hydrogen_treatment constr
_refine_ls_matrix_type full
_refine_ls_number_parameters 159
_refine_ls_number_reflns 2210
_refine_ls_number_restraints 0
_refine_ls_restrained_S_all 1.050
_refine_ls_R_factor_all 0.0496
_refine_ls_R_factor_gt 0.0342
_refine_ls_shift/su_max 0.001
_refine_ls_shift/su_mean 0.000
_refine_ls_structure_factor_coef Fsqd
_refine_ls_weighting_details 'calc w=1/[\s^2^(Fo^2^)+(0.0292P)^2^+0.0000P] where P=(Fo^2^+2Fc^2^)/3'
_refine_ls_weighting_scheme calc
_refine_ls_wR_factor_gt 0.0685
_refine_ls_wR_factor_ref 0.0734
_reflns_number_gt 1674
_reflns_number_total 2210
_reflns_threshold_expression >2sigma(I)
_cod_data_source_file C0CE00219D.TXT
_cod_data_source_block 2
_cod_depositor_comments
;
The following automatic conversions were performed:
'_exptl_absorpt_correction_type' value 'multi-scan ' changed to
'multi-scan' according to
'/home/saulius/struct/CIF-dictionaries/cif_core.dic' dictionary named
'cif_core.dic' version 2.4.1 from 2010-06-29.

Automatic conversion script
Id: cif_fix_enum 1555 2011-01-17 13:19:09Z saulius 
;
_cod_original_cell_volume 2234.0(7)
_cod_original_sg_symbol_H-M pnna
_cod_database_code 7205202

loop_
_symmetry_equiv_pos_as_xyz
'x, y, z'
'-x+1/2, -y, z'
'-x+1/2, y+1/2, -z+1/2'
'x, -y+1/2, -z+1/2'
'-x, -y, -z'
'x-1/2, y, -z'
'x-1/2, -y-1/2, z-1/2'
'-x, y-1/2, z-1/2'

loop_
_atom_site_label
_atom_site_type_symbol
_atom_site_fract_x
_atom_site_fract_y
_atom_site_fract_z
_atom_site_U_iso_or_equiv
_atom_site_adp_type
_atom_site_occupancy
_atom_site_symmetry_multiplicity
_atom_site_calc_flag
_atom_site_refinement_flags
_atom_site_disorder_assembly
_atom_site_disorder_group
N1 N 0.19809(17) 0.70336(15) 0.0996(3) 0.0381(7) Uani 1 1 d . . .
Cd1 Cd 0.30917(2) 0.7500 0.2500 0.03216(12) Uani 1 2 d S . .
C14 C 0.4013(2) 1.01106(17) 0.0272(3) 0.0321(7) Uani 1 1 d . . .
H14 H 0.3350 1.0188 0.0461 0.038 Uiso 1 1 calc R . .
O1 O 0.29026(15) 0.88185(13) 0.1127(3) 0.0537(7) Uani 1 1 d . . .
C13 C 0.5417(2) 0.92892(18) 0.0195(3) 0.0330(8) Uani 1 1 d . . .
H13 H 0.5700 0.8812 0.0333 0.040 Uiso 1 1 calc R . .
N2 N 0.05598(17) 0.65329(15) 0.0381(3) 0.0378(7) Uani 1 1 d . . .
O2 O 0.42500(15) 0.81452(11) 0.1380(3) 0.0448(6) Uani 1 1 d . . .
C4 C -0.0333(2) 0.61013(18) 0.0442(4) 0.0364(8) Uani 1 1 d . . .
C10 C 0.3802(2) 0.87443(18) 0.1006(3) 0.0344(7) Uani 1 1 d . . .
C7 C -0.2045(2) 0.52330(18) 0.0527(4) 0.0369(8) Uani 1 1 d . . .
C3 C 0.1228(2) 0.66226(18) 0.1418(4) 0.0412(8) Uani 1 1 d . . .
H3 H 0.1165 0.6418 0.2329 0.049 Uiso 1 1 calc R . .
C1 C 0.1787(2) 0.7212(2) -0.0400(4) 0.0442(9) Uani 1 1 d . . .
H1 H 0.2192 0.7505 -0.0983 0.053 Uiso 1 1 calc R . .
C5 C -0.0872(2) 0.6066(2) 0.1682(4) 0.0467(9) Uani 1 1 d . . .
H5 H -0.0671 0.6337 0.2484 0.056 Uiso 1 1 calc R . .
C6 C -0.1719(2) 0.5625(2) 0.1729(4) 0.0471(9) Uani 1 1 d . . .
H6 H -0.2073 0.5590 0.2575 0.057 Uiso 1 1 calc R . .
C11 C 0.4421(2) 0.93935(17) 0.0461(3) 0.0285(7) Uani 1 1 d . . .
C2 C 0.0921(2) 0.69020(18) -0.0803(4) 0.0429(9) Uani 1 1 d . . .
H2 H 0.0629 0.6932 -0.1698 0.052 Uiso 1 1 calc R . .
C8 C -0.1483(2) 0.52878(18) -0.0704(4) 0.0369(8) Uani 1 1 d . . .
H8 H -0.1689 0.5033 -0.1522 0.044 Uiso 1 1 calc R . .
C9 C -0.0626(2) 0.57093(18) -0.0749(4) 0.0401(8) Uani 1 1 d . . .
H9 H -0.0252 0.5727 -0.1579 0.048 Uiso 1 1 calc R . .

loop_
_atom_site_aniso_label
_atom_site_aniso_U_11
_atom_site_aniso_U_22
_atom_site_aniso_U_33
_atom_site_aniso_U_23
_atom_site_aniso_U_13
_atom_site_aniso_U_12
N1 0.0336(15) 0.0355(16) 0.0453(18) 0.0034(13) -0.0048(13) -0.0066(12)
Cd1 0.02270(17) 0.02991(18) 0.0439(2) 0.00561(16) 0.000 0.000
C14 0.0207(15) 0.0380(18) 0.038(2) 0.0036(15) 0.0037(13) 0.0012(13)
O1 0.0290(13) 0.0453(14) 0.087(2) 0.0175(14) 0.0062(12) -0.0050(11)
C13 0.0319(17) 0.0292(17) 0.038(2) 0.0042(14) 0.0011(15) 0.0034(13)
N2 0.0316(15) 0.0404(16) 0.0412(18) 0.0075(13) -0.0051(13) -0.0063(12)
O2 0.0368(12) 0.0343(13) 0.0632(17) 0.0162(12) 0.0050(12) -0.0009(10)
C4 0.0304(17) 0.0366(19) 0.042(2) 0.0047(16) -0.0047(15) -0.0060(14)
C10 0.0398(19) 0.0319(17) 0.0316(19) 0.0012(14) -0.0009(15) -0.0075(15)
C7 0.0321(18) 0.0379(19) 0.041(2) 0.0021(16) -0.0035(15) -0.0036(14)
C3 0.0426(19) 0.0418(19) 0.039(2) 0.0069(16) -0.0062(16) -0.0097(16)
C1 0.0371(19) 0.048(2) 0.048(2) 0.0142(18) -0.0012(17) -0.0063(16)
C5 0.043(2) 0.058(2) 0.039(2) -0.0061(19) -0.0051(17) -0.0151(18)
C6 0.043(2) 0.061(2) 0.037(2) -0.0003(19) 0.0045(18) -0.0126(18)
C11 0.0283(16) 0.0300(16) 0.0273(18) 0.0045(13) -0.0002(13) -0.0030(13)
C2 0.0379(18) 0.050(2) 0.041(2) 0.0145(17) -0.0084(16) -0.0035(16)
C8 0.0367(18) 0.0401(19) 0.034(2) -0.0012(16) -0.0062(15) -0.0046(15)
C9 0.0337(18) 0.050(2) 0.037(2) 0.0059(17) 0.0006(15) -0.0003(16)

loop_
_atom_type_symbol
_atom_type_description
_atom_type_scat_dispersion_real
_atom_type_scat_dispersion_imag
_atom_type_scat_source
C C 0.0033 0.0016 'International Tables Vol C Tables 4.2.6.8 and 6.1.1.4'
H H 0.0000 0.0000 'International Tables Vol C Tables 4.2.6.8 and 6.1.1.4'
N N 0.0061 0.0033 'International Tables Vol C Tables 4.2.6.8 and 6.1.1.4'
O O 0.0106 0.0060 'International Tables Vol C Tables 4.2.6.8 and 6.1.1.4'
Cd Cd -0.8075 1.2024 'International Tables Vol C Tables 4.2.6.8 and 6.1.1.4'

loop_
_geom_angle_atom_site_label_1
_geom_angle_atom_site_label_2
_geom_angle_atom_site_label_3
_geom_angle
_geom_angle_site_symmetry_1
_geom_angle_site_symmetry_3
_geom_angle_publ_flag
C3 N1 C1 105.2(3) . . ?
C3 N1 Cd1 122.8(2) . . ?
C1 N1 Cd1 130.7(2) . . ?
O2 Cd1 O2 88.77(11) 4_565 . ?
O2 Cd1 N1 126.84(9) 4_565 . ?
O2 Cd1 N1 111.87(9) . . ?
O2 Cd1 N1 111.87(9) 4_565 4_565 ?
O2 Cd1 N1 126.84(9) . 4_565 ?
N1 Cd1 N1 94.29(14) . 4_565 ?
C13 C14 C11 120.5(3) 5_675 . ?
C13 C14 H14 119.7 5_675 . ?
C11 C14 H14 119.7 . . ?
C14 C13 C11 120.4(3) 5_675 . ?
C14 C13 H13 119.8 5_675 . ?
C11 C13 H13 119.8 . . ?
C3 N2 C2 106.7(3) . . ?
C3 N2 C4 127.5(3) . . ?
C2 N2 C4 125.7(3) . . ?
C10 O2 Cd1 102.31(19) . . ?
C9 C4 C5 120.7(3) . . ?
C9 C4 N2 118.7(3) . . ?
C5 C4 N2 120.6(3) . . ?
O1 C10 O2 122.6(3) . . ?
O1 C10 C11 120.4(3) . . ?
O2 C10 C11 116.9(3) . . ?
C8 C7 C6 117.5(3) . . ?
C8 C7 C7 119.9(2) . 2_465 ?
C6 C7 C7 122.6(2) . 2_465 ?
N1 C3 N2 112.0(3) . . ?
N1 C3 H3 124.0 . . ?
N2 C3 H3 124.0 . . ?
C2 C1 N1 110.1(3) . . ?
C2 C1 H1 125.0 . . ?
N1 C1 H1 125.0 . . ?
C4 C5 C6 119.6(3) . . ?
C4 C5 H5 120.2 . . ?
C6 C5 H5 120.2 . . ?
C5 C6 C7 121.0(3) . . ?
C5 C6 H6 119.5 . . ?
C7 C6 H6 119.5 . . ?
C14 C11 C13 119.1(3) . . ?
C14 C11 C10 120.3(3) . . ?
C13 C11 C10 120.5(3) . . ?
C1 C2 N2 105.9(3) . . ?
C1 C2 H2 127.0 . . ?
N2 C2 H2 127.0 . . ?
C9 C8 C7 121.9(3) . . ?
C9 C8 H8 119.1 . . ?
C7 C8 H8 119.1 . . ?
C4 C9 C8 119.3(3) . . ?
C4 C9 H9 120.4 . . ?
C8 C9 H9 120.4 . . ?

loop_
_geom_bond_atom_site_label_1
_geom_bond_atom_site_label_2
_geom_bond_distance
_geom_bond_site_symmetry_2
_geom_bond_publ_flag
N1 C3 1.313(4) . ?
N1 C1 1.371(4) . ?
N1 Cd1 2.222(3) . ?
Cd1 O2 2.205(2) 4_565 ?
Cd1 O2 2.205(2) . ?
Cd1 N1 2.222(3) 4_565 ?
C14 C13 1.378(4) 5_675 ?
C14 C11 1.385(4) . ?
C14 H14 0.9300 . ?
O1 C10 1.236(3) . ?
C13 C14 1.378(4) 5_675 ?
C13 C11 1.390(4) . ?
C13 H13 0.9300 . ?
N2 C3 1.340(4) . ?
N2 C2 1.375(4) . ?
N2 C4 1.431(4) . ?
O2 C10 1.263(3) . ?
C4 C9 1.370(4) . ?
C4 C5 1.376(5) . ?
C10 C11 1.504(4) . ?
C7 C8 1.388(4) . ?
C7 C6 1.392(4) . ?
C7 C7 1.482(6) 2_465 ?
C3 H3 0.9300 . ?
C1 C2 1.352(4) . ?
C1 H1 0.9300 . ?
C5 C6 1.388(4) . ?
C5 H5 0.9300 . ?
C6 H6 0.9300 . ?
C2 H2 0.9300 . ?
C8 C9 1.380(4) . ?
C8 H8 0.9300 . ?
C9 H9 0.9300 . ?
